data_2013516
loop_
_publ_author_name
'Thamotharan, S.'
'Parthasarathi, V.'
'Malik, R.'
'Jindal, D.P.'
'Piplani, P.'
'Linden, Anthony'

_publ_section_title
;
 1-[2-(4-Nitrophenoxy)acetyl]pyrrolidin-2-one: an antiamnesic agent
;
_journal_issue 9
_journal_name_full 'Acta Crystallographica Section C'
_journal_page_first o514
_journal_page_last o515
_journal_paper_doi 10.1107/S0108270103014823
_journal_volume 59
_journal_year 2003
_chemical_formula_iupac 'C12 H12 N2 O5'
_chemical_formula_moiety 'C12 H12 N2 O5'
_chemical_formula_sum 'C12 H12 N2 O5'
_chemical_formula_weight 264.24
_chemical_name_systematic
;
1-[2-(4-Nitrophenoxy)acetyl]pyrrolidin-2-one
;
_space_group_IT_number 2
_symmetry_cell_setting triclinic
_symmetry_space_group_name_Hall '-P 1'
_symmetry_space_group_name_H-M 'P -1'
_atom_sites_solution_hydrogens geom
_atom_sites_solution_primary direct
_atom_sites_solution_secondary difmap
_audit_creation_method SHELXL-97
_cell_angle_alpha 80.4656(14)
_cell_angle_beta 81.4302(12)
_cell_angle_gamma 83.8830(10)
_cell_formula_units_Z 2
_cell_length_a 5.28130(10)
_cell_length_b 8.7367(2)
_cell_length_c 12.9843(3)
_cell_measurement_reflns_used 3302
_cell_measurement_temperature 160(2)
_cell_measurement_theta_max 30.0
_cell_measurement_theta_min 2.0
_cell_volume 582.17(2)
_computing_cell_refinement 'DENZO--SMN (Otwinowski & Minor, 1997)'
_computing_data_collection 'COLLECT (Nonius, 2000)'
_computing_data_reduction 'DENZO-SMN and SCALEPACK (Otwinowski & Minor, 1997)'
_computing_molecular_graphics 'ORTEP-3 for Windows (Farrugia, 1997)'
_computing_publication_material 'PARST97 (Nardelli, 1995) and PLATON (Spek, 2003)'
_computing_structure_refinement 'SHELXL97 (Sheldrick, 1997)'
_computing_structure_solution 'SHELXS97 (Sheldrick, 1997)'
_diffrn_ambient_temperature 160(2)
_diffrn_detector_area_resol_mean 9
_diffrn_measured_fraction_theta_full 0.996
_diffrn_measured_fraction_theta_max 0.996
_diffrn_measurement_device_type 'Nonius KappaCCD diffractometer'
_diffrn_measurement_method '\f and \w scans with \k offsets'
_diffrn_radiation_monochromator 'horizontally mounted graphite crystal'
_diffrn_radiation_source 'Nonius FR591 sealed tube generator'
_diffrn_radiation_type 'Mo K\a'
_diffrn_radiation_wavelength 0.71073
_diffrn_reflns_av_R_equivalents 0.0330
_diffrn_reflns_av_sigmaI/netI 0.0300
_diffrn_reflns_limit_h_max 7
_diffrn_reflns_limit_h_min 0
_diffrn_reflns_limit_k_max 12
_diffrn_reflns_limit_k_min -11
_diffrn_reflns_limit_l_max 18
_diffrn_reflns_limit_l_min -17
_diffrn_reflns_number 16366
_diffrn_reflns_theta_full 30.02
_diffrn_reflns_theta_max 30.02
_diffrn_reflns_theta_min 2.37
_diffrn_standards_decay_% 0
_diffrn_standards_number 0
_exptl_absorpt_coefficient_mu 0.119
_exptl_absorpt_correction_type none
_exptl_crystal_colour colourless
_exptl_crystal_density_diffrn 1.507
_exptl_crystal_density_method 'not measured'
_exptl_crystal_description prism
_exptl_crystal_F_000 276
_exptl_crystal_size_max 0.25
_exptl_crystal_size_mid 0.25
_exptl_crystal_size_min 0.17
_refine_diff_density_max 0.357
_refine_diff_density_min -0.260
_refine_ls_extinction_method none
_refine_ls_goodness_of_fit_ref 1.056
_refine_ls_hydrogen_treatment constr
_refine_ls_matrix_type full
_refine_ls_number_parameters 172
_refine_ls_number_reflns 3393
_refine_ls_number_restraints 0
_refine_ls_restrained_S_all 1.056
_refine_ls_R_factor_all 0.0558
_refine_ls_R_factor_gt 0.0427
_refine_ls_shift/su_max 0.000
_refine_ls_shift/su_mean 0.000
_refine_ls_structure_factor_coef Fsqd
_refine_ls_weighting_details 'calc w=1/[\s^2^(Fo^2^)+(0.0735P)^2^+0.0824P] where P=(Fo^2^+2Fc^2^)/3'
_refine_ls_weighting_scheme calc
_refine_ls_wR_factor_gt 0.1160
_refine_ls_wR_factor_ref 0.1262
_reflns_number_gt 2701
_reflns_number_total 3393
_reflns_threshold_expression 'I > 2\s(I)'
_cod_data_source_file sk1656.cif
_cod_data_source_block I
_cod_original_sg_symbol_H-M 'P -1         '
_cod_database_code 2013516
_cod_database_fobs_code 2013516

loop_
_symmetry_equiv_pos_as_xyz
'x, y, z'
'-x, -y, -z'

loop_
_atom_site_label
_atom_site_fract_x
_atom_site_fract_y
_atom_site_fract_z
_atom_site_U_iso_or_equiv
_atom_site_adp_type
_atom_site_calc_flag
_atom_site_refinement_flags
_atom_site_occupancy
_atom_site_disorder_assembly
_atom_site_disorder_group
_atom_site_type_symbol
O7 -0.15309(15) 0.34954(9) 0.54930(6) 0.02594(19) Uani d . 1 . . O
O9 -0.22285(16) 0.44936(10) 0.73114(6) 0.0297(2) Uani d . 1 . . O
O11 0.42580(16) 0.13590(10) 0.71998(6) 0.0301(2) Uani d . 1 . . O
O16 0.04202(18) 0.03989(11) 0.13850(7) 0.0373(2) Uani d . 1 . . O
O17 -0.28845(19) 0.20168(11) 0.10914(7) 0.0373(2) Uani d . 1 . . O
N10 0.13145(17) 0.31977(10) 0.79120(7) 0.0219(2) Uani d . 1 . . N
N15 -0.12317(19) 0.14158(11) 0.16452(7) 0.0260(2) Uani d . 1 . . N
C1 -0.1311(2) 0.29202(12) 0.45630(8) 0.0214(2) Uani d . 1 . . C
C2 0.0669(2) 0.18582(12) 0.42193(8) 0.0235(2) Uani d . 1 . . C
H2 0.1983 0.1473 0.4645 0.028 Uiso calc R 1 . . H
C3 0.0712(2) 0.13667(12) 0.32514(9) 0.0240(2) Uani d . 1 . . C
H3 0.2058 0.0652 0.3003 0.029 Uiso calc R 1 . . H
C4 -0.1245(2) 0.19388(12) 0.26572(8) 0.0216(2) Uani d . 1 . . C
C5 -0.3230(2) 0.29975(12) 0.29858(8) 0.0225(2) Uani d . 1 . . C
H5 -0.4546 0.3372 0.2560 0.027 Uiso calc R 1 . . H
C6 -0.3259(2) 0.34963(12) 0.39422(8) 0.0232(2) Uani d . 1 . . C
H6 -0.4593 0.4227 0.4179 0.028 Uiso calc R 1 . . H
C8 0.0375(2) 0.28918(13) 0.61578(8) 0.0239(2) Uani d . 1 . . C
H81 0.2095 0.3172 0.5807 0.029 Uiso calc R 1 . . H
H82 0.0405 0.1743 0.6320 0.029 Uiso calc R 1 . . H
C9 -0.0330(2) 0.36052(12) 0.71558(8) 0.0217(2) Uani d . 1 . . C
C11 0.3410(2) 0.20721(12) 0.79208(8) 0.0233(2) Uani d . 1 . . C
C12 0.4296(2) 0.19012(13) 0.89878(9) 0.0275(2) Uani d . 1 . . C
H121 0.6196 0.1788 0.8925 0.033 Uiso calc R 1 . . H
H122 0.3614 0.0983 0.9458 0.033 Uiso calc R 1 . . H
C13 0.3218(2) 0.34010(13) 0.94052(9) 0.0270(2) Uani d . 1 . . C
H131 0.4433 0.4219 0.9185 0.032 Uiso calc R 1 . . H
H132 0.2847 0.3223 1.0184 0.032 Uiso calc R 1 . . H
C14 0.0746(2) 0.38539(13) 0.89048(8) 0.0246(2) Uani d . 1 . . C
H141 -0.0741 0.3393 0.9361 0.030 Uiso calc R 1 . . H
H142 0.0386 0.5000 0.8768 0.030 Uiso calc R 1 . . H

loop_
_atom_site_aniso_label
_atom_site_aniso_U_11
_atom_site_aniso_U_22
_atom_site_aniso_U_33
_atom_site_aniso_U_12
_atom_site_aniso_U_13
_atom_site_aniso_U_23
O7 0.0267(4) 0.0302(4) 0.0219(4) 0.0061(3) -0.0090(3) -0.0072(3)
O9 0.0250(4) 0.0345(4) 0.0287(4) 0.0098(3) -0.0067(3) -0.0070(3)
O11 0.0308(4) 0.0312(4) 0.0291(4) 0.0107(3) -0.0081(3) -0.0117(3)
O16 0.0340(5) 0.0435(5) 0.0366(5) 0.0089(4) -0.0041(4) -0.0204(4)
O17 0.0446(5) 0.0426(5) 0.0265(4) 0.0092(4) -0.0155(4) -0.0091(4)
N10 0.0222(4) 0.0224(4) 0.0213(4) 0.0037(3) -0.0055(3) -0.0050(3)
N15 0.0269(5) 0.0270(5) 0.0245(5) -0.0002(4) -0.0037(4) -0.0058(4)
C1 0.0224(5) 0.0206(5) 0.0212(5) -0.0013(4) -0.0031(4) -0.0029(4)
C2 0.0215(5) 0.0240(5) 0.0252(5) 0.0021(4) -0.0072(4) -0.0031(4)
C3 0.0225(5) 0.0215(5) 0.0274(5) 0.0019(4) -0.0037(4) -0.0044(4)
C4 0.0224(5) 0.0217(5) 0.0209(5) -0.0008(4) -0.0028(4) -0.0045(4)
C5 0.0205(5) 0.0234(5) 0.0231(5) 0.0016(4) -0.0052(4) -0.0024(4)
C6 0.0206(5) 0.0248(5) 0.0237(5) 0.0019(4) -0.0036(4) -0.0039(4)
C8 0.0247(5) 0.0241(5) 0.0233(5) 0.0028(4) -0.0082(4) -0.0034(4)
C9 0.0221(5) 0.0213(5) 0.0209(5) 0.0006(4) -0.0042(4) -0.0012(4)
C11 0.0224(5) 0.0223(5) 0.0253(5) 0.0028(4) -0.0057(4) -0.0047(4)
C12 0.0268(5) 0.0295(5) 0.0273(5) 0.0058(4) -0.0106(4) -0.0062(4)
C13 0.0248(5) 0.0322(6) 0.0258(5) 0.0034(4) -0.0076(4) -0.0092(4)
C14 0.0236(5) 0.0287(5) 0.0220(5) 0.0038(4) -0.0037(4) -0.0080(4)

loop_
_atom_type_symbol
_atom_type_description
_atom_type_scat_dispersion_real
_atom_type_scat_dispersion_imag
_atom_type_scat_source
C C 0.0033 0.0016 'International Tables Vol C Tables 4.2.6.8 and 6.1.1.4'
H H 0.0000 0.0000 'International Tables Vol C Tables 4.2.6.8 and 6.1.1.4'
N N 0.0061 0.0033 'International Tables Vol C Tables 4.2.6.8 and 6.1.1.4'
O O 0.0106 0.0060 'International Tables Vol C Tables 4.2.6.8 and 6.1.1.4'

loop_
_geom_angle_atom_site_label_1
_geom_angle_atom_site_label_2
_geom_angle_atom_site_label_3
_geom_angle
C1 O7 C8 115.97(8)
C9 N10 C11 127.95(9)
C9 N10 C14 119.51(8)
C11 N10 C14 112.18(8)
O16 N15 O17 123.07(10)
O16 N15 C4 118.67(9)
O17 N15 C4 118.26(9)
O7 C1 C2 124.69(9)
O7 C1 C6 114.67(9)
C2 C1 C6 120.64(10)
C3 C2 C1 119.69(9)
C3 C2 H2 120.2
C1 C2 H2 120.2
C4 C3 C2 118.64(9)
C4 C3 H3 120.7
C2 C3 H3 120.7
C3 C4 C5 122.47(10)
C3 C4 N15 119.03(9)
C5 C4 N15 118.50(9)
C6 C5 C4 118.87(9)
C6 C5 H5 120.6
C4 C5 H5 120.6
C5 C6 C1 119.68(10)
C5 C6 H6 120.2
C1 C6 H6 120.2
O7 C8 C9 106.89(8)
O7 C8 H81 110.3
C9 C8 H81 110.3
O7 C8 H82 110.3
C9 C8 H82 110.3
H81 C8 H82 108.6
O9 C9 N10 120.18(9)
O9 C9 C8 123.20(9)
N10 C9 C8 116.62(9)
O11 C11 N10 125.01(10)
O11 C11 C12 127.95(10)
N10 C11 C12 107.01(9)
C11 C12 C13 104.40(9)
C11 C12 H121 110.9
C13 C12 H121 110.9
C11 C12 H122 110.9
C13 C12 H122 110.9
H121 C12 H122 108.9
C12 C13 C14 103.60(9)
C12 C13 H131 111.0
C14 C13 H131 111.0
C12 C13 H132 111.0
C14 C13 H132 111.0
H131 C13 H132 109.0
N10 C14 C13 103.08(8)
N10 C14 H141 111.1
C13 C14 H141 111.1
N10 C14 H142 111.1
C13 C14 H142 111.1
H141 C14 H142 109.1

loop_
_geom_bond_atom_site_label_1
_geom_bond_atom_site_label_2
_geom_bond_site_symmetry_2
_geom_bond_distance
_geom_bond_publ_flag
O7 C1 . 1.3679(13) ?
O7 C8 . 1.4252(12) ?
O9 C9 . 1.2141(13) ?
O11 C11 . 1.2140(13) ?
O16 N15 . 1.2293(13) ?
O17 N15 . 1.2325(13) ?
N10 C9 . 1.3848(13) ?
N10 C11 . 1.4000(13) ?
N10 C14 . 1.4742(13) ?
N15 C4 . 1.4597(14) ?
C1 C2 . 1.3947(15) ?
C1 C6 . 1.4012(14) ?
C2 C3 . 1.3902(15) ?
C2 H2 . 0.9500 ?
C3 C4 . 1.3834(14) ?
C3 H3 . 0.9500 ?
C4 C5 . 1.3882(14) ?
C5 C6 . 1.3801(15) ?
C5 H5 . 0.9500 ?
C6 H6 . 0.9500 ?
C8 C9 . 1.5102(15) ?
C8 H81 . 0.9900 ?
C8 H82 . 0.9900 ?
C11 C12 . 1.5070(15) ?
C12 C13 . 1.5229(16) ?
C12 H121 . 0.9900 ?
C12 H122 . 0.9900 ?
C13 C14 . 1.5298(15) ?
C13 H131 . 0.9900 ?
C13 H132 . 0.9900 ?
C14 H141 . 0.9900 ?
C14 H142 . 0.9900 ?

loop_
_geom_hbond_atom_site_label_D
_geom_hbond_atom_site_label_H
_geom_hbond_atom_site_label_A
_geom_hbond_site_symmetry_A
_geom_hbond_distance_DH
_geom_hbond_distance_HA
_geom_hbond_distance_DA
_geom_hbond_angle_DHA
_geom_hbond_publ_flag
C3 H3 O11 2_656 0.95 2.49 3.4235(13) 166 yes
C5 H5 O9 2_466 0.95 2.40 3.0955(13) 130 yes
C12 H121 O16 2_656 0.99 2.51 3.2837(14) 134 yes
C14 H141 O17 1_556 0.99 2.53 3.4406(15) 153 yes

loop_
_geom_torsion_atom_site_label_1
_geom_torsion_atom_site_label_2
_geom_torsion_atom_site_label_3
_geom_torsion_atom_site_label_4
_geom_torsion
C8 O7 C1 C2 -2.70(15)
C8 O7 C1 C6 177.99(9)
O7 C1 C2 C3 -179.25(10)
C6 C1 C2 C3 0.02(16)
C1 C2 C3 C4 -0.68(16)
C2 C3 C4 C5 0.78(17)
C2 C3 C4 N15 -179.32(9)
O16 N15 C4 C3 5.06(15)
O17 N15 C4 C3 -174.99(10)
O16 N15 C4 C5 -175.03(10)
O17 N15 C4 C5 4.92(16)
C3 C4 C5 C6 -0.18(16)
N15 C4 C5 C6 179.91(9)
C4 C5 C6 C1 -0.49(16)
O7 C1 C6 C5 179.92(9)
C2 C1 C6 C5 0.58(16)
C1 O7 C8 C9 -176.59(8)
C11 N10 C9 O9 172.30(10)
C14 N10 C9 O9 -0.17(15)
C11 N10 C9 C8 -7.67(16)
C14 N10 C9 C8 179.86(9)
O7 C8 C9 O9 1.32(15)
O7 C8 C9 N10 -178.72(8)
C9 N10 C11 O11 7.00(18)
C14 N10 C11 O11 179.93(10)
C9 N10 C11 C12 -171.17(10)
C14 N10 C11 C12 1.76(12)
O11 C11 C12 C13 161.51(11)
N10 C11 C12 C13 -20.39(12)
C11 C12 C13 C14 30.37(12)
C9 N10 C14 C13 -169.00(9)
C11 N10 C14 C13 17.41(12)
C12 C13 C14 N10 -28.89(11)

loop_
_cod_related_entry_id
_cod_related_entry_database
_cod_related_entry_code
1 ChemSpider 423069
